data_7232511
loop_
_publ_author_name
'Zep, Anna'
'Pruszkowska, Kamila'
'Dobrzycki, \/Lukasz'
'Sektas, Katarzyna'
'Sza\/la\'nski, Piotr'
'Marek, Paulina H.'
'Cyra\'nski, Micha\/l K.'
'Sicinski, Rafal R.'

_publ_section_title
;
 Cholesterol-based photo-switchable mesogenic dimers. Strongly bent
 molecules versus an intercalated structure
;
_journal_issue 17
_journal_name_full CrystEngComm
_journal_page_first 2779
_journal_paper_doi 10.1039/C9CE00013E
_journal_volume 21
_journal_year 2019
_chemical_absolute_configuration rmad
_chemical_formula_sum 'C49 H70 N2 O5'
_chemical_formula_weight 767.07
_space_group_crystal_system orthorhombic
_space_group_IT_number 19
_space_group_name_Hall 'P 2ac 2ab'
_space_group_name_H-M_alt 'P 21 21 21'
_symmetry_space_group_name_Hall 'P 2ac 2ab'
_symmetry_space_group_name_H-M 'P 21 21 21'
_atom_sites_solution_hydrogens geom
_audit_update_record
;
2018-10-04 deposited with the CCDC.    2019-03-15 downloaded from the CCDC.
;
_cell_angle_alpha 90
_cell_angle_beta 90
_cell_angle_gamma 90
_cell_formula_units_Z 4
_cell_length_a 6.1434(6)
_cell_length_b 18.1087(17)
_cell_length_c 39.290(4)
_cell_measurement_reflns_used 9871
_cell_measurement_temperature 100.(2)
_cell_measurement_theta_max 66.6585
_cell_measurement_theta_min 2.6868
_cell_volume 4371.0(7)
_computing_cell_refinement 'SAINT V8.34A (Bruker AXS Inc., 2013)'
_computing_data_collection 'APEX2 V2013 (Bruker AXS Inc., 2013)'
_computing_data_reduction 'SAINT V8.34A (Bruker AXS Inc., 2013)'
_computing_publication_material 'APEX2 V2013 (Bruker AXS Inc., 2013)'
_computing_structure_refinement 'SHELXL-2014 (Sheldrick, 2014)'
_computing_structure_solution 'SHELXS-97 (Sheldrick, 2008)'
_diffrn_ambient_temperature 100.(2)
_diffrn_detector_area_resol_mean 10.4167
_diffrn_measured_fraction_theta_full 0.988
_diffrn_measured_fraction_theta_max 0.988
_diffrn_measurement_device_type 'Bruker D8 VENTURE PHOTON 100 CMOS'
_diffrn_measurement_method 'omega and phi scans'
_diffrn_radiation_monochromator mirror
_diffrn_radiation_type CuK\a
_diffrn_radiation_wavelength 1.54178
_diffrn_reflns_av_R_equivalents 0.0447
_diffrn_reflns_av_unetI/netI 0.0359
_diffrn_reflns_limit_h_max 6
_diffrn_reflns_limit_h_min -6
_diffrn_reflns_limit_k_max 19
_diffrn_reflns_limit_k_min -20
_diffrn_reflns_limit_l_max 44
_diffrn_reflns_limit_l_min -44
_diffrn_reflns_number 28687
_diffrn_reflns_theta_full 60.48
_diffrn_reflns_theta_max 60.48
_diffrn_reflns_theta_min 2.25
_diffrn_source 'INCOATEC I\mS micro--focus source'
_exptl_absorpt_coefficient_mu 0.578
_exptl_absorpt_correction_T_max 0.95
_exptl_absorpt_correction_T_min 0.84
_exptl_absorpt_correction_type multi-scan
_exptl_absorpt_process_details 'SADABS V2014/2 (Bruker AXS Inc.)'
_exptl_crystal_colour orange
_exptl_crystal_density_diffrn 1.166
_exptl_crystal_density_method 'not measured'
_exptl_crystal_description prism
_exptl_crystal_F_000 1672
_exptl_crystal_size_max 0.310
_exptl_crystal_size_mid 0.180
_exptl_crystal_size_min 0.088
_refine_diff_density_max 0.301
_refine_diff_density_min -0.259
_refine_ls_abs_structure_details
;
Flack x determined using 2567 quotients [(I+)-(I-)]/[(I+)+(I-)]
(Parsons, Flack and Wagner, Acta Cryst. B69 (2013) 249-259).
;
_refine_ls_abs_structure_Flack 0.27(10)
_refine_ls_extinction_coef 0.0027(2)
_refine_ls_extinction_method SHELXL
_refine_ls_goodness_of_fit_ref 1.120
_refine_ls_hydrogen_treatment constr
_refine_ls_matrix_type full
_refine_ls_number_constraints 61
_refine_ls_number_parameters 561
_refine_ls_number_reflns 6483
_refine_ls_number_restraints 61
_refine_ls_restrained_S_all 1.126
_refine_ls_R_factor_all 0.1018
_refine_ls_R_factor_gt 0.0992
_refine_ls_shift/su_max 0.000
_refine_ls_shift/su_mean 0.000
_refine_ls_structure_factor_coef Fsqd
_refine_ls_weighting_details 'w=1/[\s^2^(Fo^2^)+(0.0174P)^2^+13.9036P] where P=(Fo^2^+2Fc^2^)/3'
_refine_ls_weighting_scheme calc
_refine_ls_wR_factor_gt 0.2103
_refine_ls_wR_factor_ref 0.2115
_reflns_number_gt 6277
_reflns_number_total 6483
_reflns_threshold_expression 'I > 2\s(I)'
_cod_data_source_file c9ce00013e2.cif
_cod_data_source_block C3
_cod_depositor_comments 'Adding full bibliography for 7232506--7232511.cif.'
_cod_database_code 7232511

loop_
_space_group_symop_operation_xyz
'x, y, z'
'-x+1/2, -y, z+1/2'
'-x, y+1/2, -z+1/2'
'x+1/2, -y+1/2, -z'

loop_
_atom_site_type_symbol
_atom_site_label
_atom_site_fract_x
_atom_site_fract_y
_atom_site_fract_z
_atom_site_U_iso_or_equiv
_atom_site_adp_type
_atom_site_calc_flag
_atom_site_refinement_flags_adp
_atom_site_refinement_flags_occupancy
_atom_site_refinement_flags_posn
_atom_site_occupancy
_atom_site_disorder_assembly
_atom_site_disorder_group
O O1 1.2238(11) 0.1674(5) 0.95349(15) 0.076(2) Uani d . . . 1.0 . .
O O2 1.4891(14) 0.2503(5) 0.9594(2) 0.092(3) Uani d . . . 1.0 . .
O O4 1.2229(18) -0.1163(6) 0.9502(2) 0.124(4) Uani d . . . 1.0 . .
O O5 0.9351(11) -0.0398(4) 0.63311(19) 0.072(2) Uani d . . . 1.0 . .
N N1 1.0759(12) -0.0862(4) 0.7894(2) 0.055(2) Uani d . . . 1.0 . .
N N2 1.2058(12) -0.0584(3) 0.7681(2) 0.0487(19) Uani d . . . 1.0 . .
C C1 1.2220(14) 0.1448(5) 0.8586(2) 0.051(2) Uani d . . . 1.0 . .
H H1A 1.2777 0.1032 0.8448 0.062 Uiso calc U . R 1.0 . .
H H1B 1.3013 0.1899 0.8516 0.062 Uiso calc U . R 1.0 . .
C C2 1.2714(15) 0.1294(6) 0.8960(2) 0.058(3) Uani d . . . 1.0 . .
H H2A 1.2036 0.082 0.9028 0.069 Uiso calc U . R 1.0 . .
H H2B 1.4307 0.1248 0.8992 0.069 Uiso calc U . R 1.0 . .
C C3 1.1872(16) 0.1896(6) 0.9182(2) 0.059(3) Uani d . . . 1.0 . .
H H3 1.2639 0.2371 0.9132 0.07 Uiso calc U . R 1.0 . .
C C4 0.9443(14) 0.1983(6) 0.9133(2) 0.056(3) Uani d . . . 1.0 . .
H H4A 0.8924 0.2406 0.927 0.067 Uiso calc U . R 1.0 . .
H H4B 0.8698 0.1533 0.9217 0.067 Uiso calc U . R 1.0 . .
C C5 0.8844(13) 0.2106(4) 0.8761(2) 0.0393(19) Uani d . . . 1.0 . .
C C6 0.7600(16) 0.2691(5) 0.8670(2) 0.049(2) Uani d . . . 1.0 . .
H H6 0.717 0.303 0.8842 0.058 Uiso calc U . R 1.0 . .
C C7 0.6866(14) 0.2830(4) 0.83115(18) 0.0411(19) Uani d . . . 1.0 . .
H H7A 0.7666 0.3261 0.822 0.049 Uiso calc U . R 1.0 . .
H H7B 0.5297 0.2955 0.8313 0.049 Uiso calc U . R 1.0 . .
C C8 0.7230(13) 0.2165(4) 0.80744(19) 0.0350(17) Uani d . . . 1.0 . .
H H8 0.6091 0.1783 0.8119 0.042 Uiso calc U . R 1.0 . .
C C9 0.9503(12) 0.1834(4) 0.81420(18) 0.0312(16) Uani d . . . 1.0 . .
H H9 1.0553 0.2252 0.8116 0.037 Uiso calc U . R 1.0 . .
C C10 0.9786(13) 0.1553(4) 0.85095(19) 0.0380(18) Uani d . . . 1.0 . .
C C11 1.0144(13) 0.1263(4) 0.7869(2) 0.0399(18) Uani d . . . 1.0 . .
H H11A 0.928 0.0808 0.7905 0.048 Uiso calc U . R 1.0 . .
H H11B 1.1698 0.1134 0.7899 0.048 Uiso calc U . R 1.0 . .
C C12 0.9795(13) 0.1532(4) 0.7500(2) 0.0409(19) Uani d . . . 1.0 . .
H H12A 1.0811 0.1942 0.7451 0.049 Uiso calc U . R 1.0 . .
H H12B 1.0128 0.1123 0.734 0.049 Uiso calc U . R 1.0 . .
C C13 0.7472(12) 0.1792(4) 0.74413(19) 0.0339(17) Uani d . . . 1.0 . .
C C14 0.7083(12) 0.2420(3) 0.77064(18) 0.0306(17) Uani d . . . 1.0 . .
H H14 0.8269 0.279 0.7672 0.037 Uiso calc U . R 1.0 . .
C C15 0.4975(13) 0.2785(4) 0.75904(19) 0.0381(18) Uani d . . . 1.0 . .
H H15A 0.4973 0.3316 0.7649 0.046 Uiso calc U . R 1.0 . .
H H15B 0.3702 0.2547 0.7699 0.046 Uiso calc U . R 1.0 . .
C C16 0.4912(13) 0.2679(4) 0.72032(18) 0.0349(17) Uani d . . . 1.0 . .
H H16A 0.4932 0.3163 0.7086 0.042 Uiso calc U . R 1.0 . .
H H16B 0.3575 0.2411 0.7135 0.042 Uiso calc U . R 1.0 . .
C C17 0.6969(13) 0.2223(4) 0.71077(19) 0.0379(18) Uani d . . . 1.0 . .
H H17 0.8189 0.2579 0.7069 0.045 Uiso calc U . R 1.0 A 1
C C18 0.5891(12) 0.1139(4) 0.7480(2) 0.0372(18) Uani d . . . 1.0 . .
H H18A 0.6314 0.0742 0.7324 0.056 Uiso calc U . R 1.0 . .
H H18B 0.441 0.1303 0.7427 0.056 Uiso calc U . R 1.0 . .
H H18C 0.5942 0.0957 0.7715 0.056 Uiso calc U . R 1.0 . .
C C19 0.8550(14) 0.0819(5) 0.8560(2) 0.048(2) Uani d . . . 1.0 B 1
H H19A 0.8536 0.0691 0.8803 0.072 Uiso calc U . R 1.0 B 1
H H19B 0.9278 0.0427 0.8432 0.072 Uiso calc U . R 1.0 B 1
H H19C 0.7051 0.0874 0.8479 0.072 Uiso calc U . R 1.0 B 1
C C20A 0.6662(16) 0.1772(5) 0.6776(2) 0.050(2) Uani d . P . 0.7 C 1
H H20A 0.5775 0.1319 0.6822 0.06 Uiso calc U P R 0.7 C 1
C C21A 0.905(2) 0.1544(8) 0.6639(3) 0.054(4) Uani d . P . 0.7 C 1
H H21A 0.8915 0.1294 0.6418 0.081 Uiso calc U P R 0.7 C 1
H H21B 0.9746 0.121 0.6802 0.081 Uiso calc U P R 0.7 C 1
H H21C 0.9945 0.1988 0.6612 0.081 Uiso calc U P R 0.7 C 1
C C20B 0.6662(16) 0.1772(5) 0.6776(2) 0.050(2) Uani d . P . 0.3 C 2
H H20B 0.5392 0.1458 0.6842 0.06 Uiso calc U P R 0.3 C 2
C C21B 0.822(5) 0.1208(16) 0.6693(7) 0.039(7) Uiso d . P . 0.3 C 2
H H21D 0.8092 0.1077 0.6452 0.058 Uiso calc U P R 0.3 C 2
H H21E 0.795 0.077 0.6833 0.058 Uiso calc U P R 0.3 C 2
H H21F 0.9696 0.1392 0.6738 0.058 Uiso calc U P R 0.3 C 2
C C22 0.5641(16) 0.2220(5) 0.6485(2) 0.052(2) Uani d . . . 1.0 . .
H H22A 0.6713 0.2588 0.6404 0.062 Uiso calc U . R 1.0 C 1
H H22B 0.4366 0.2493 0.6574 0.062 Uiso calc U . R 1.0 C 1
C C23A 0.4909(17) 0.1740(6) 0.6182(2) 0.062(3) Uani d . P . 0.48(2) C 1
H H23A 0.6207 0.1594 0.6049 0.074 Uiso calc U P R 0.48(2) C 1
H H23B 0.4224 0.1284 0.627 0.074 Uiso calc U P R 0.48(2) C 1
C C24A 0.332(5) 0.2125(18) 0.5949(9) 0.062(9) Uani d U P . 0.48(2) C 1
H H24A 0.403 0.2578 0.5862 0.074 Uiso calc U P R 0.48(2) C 1
H H24B 0.2056 0.2283 0.6087 0.074 Uiso calc U P R 0.48(2) C 1
C C25A 0.245(6) 0.169(2) 0.5640(9) 0.082(6) Uani d U P . 0.48(2) C 1
H H25A 0.1787 0.1209 0.5712 0.098 Uiso calc U P R 0.48(2) C 1
C C26A 0.446(5) 0.1563(16) 0.5392(5) 0.088(9) Uani d U P . 0.48(2) C 1
H H26A 0.4146 0.1151 0.5238 0.133 Uiso calc U P R 0.48(2) C 1
H H26B 0.5761 0.1449 0.5527 0.133 Uiso calc U P R 0.48(2) C 1
H H26C 0.4717 0.2012 0.5259 0.133 Uiso calc U P R 0.48(2) C 1
C C27A 0.082(6) 0.2163(19) 0.5453(8) 0.121(13) Uiso d . P . 0.48(2) C 1
H H27A -0.005 0.2441 0.5617 0.181 Uiso calc U P R 0.48(2) C 1
H H27B -0.0131 0.1848 0.5316 0.181 Uiso calc U P R 0.48(2) C 1
H H27C 0.16 0.2508 0.5304 0.181 Uiso calc U P R 0.48(2) C 1
C C23B 0.4909(17) 0.1740(6) 0.6182(2) 0.062(3) Uani d . P . 0.52(2) C 2
H H23C 0.3751 0.1396 0.6256 0.074 Uiso calc U P R 0.52(2) C 2
H H23D 0.6153 0.1445 0.6098 0.074 Uiso calc U P R 0.52(2) C 2
C C24B 0.402(5) 0.2248(18) 0.5887(8) 0.069(9) Uani d U P . 0.52(2) C 2
H H24C 0.2783 0.2544 0.5972 0.083 Uiso calc U P R 0.52(2) C 2
H H24D 0.5182 0.2594 0.5814 0.083 Uiso calc U P R 0.52(2) C 2
C C25B 0.330(5) 0.180(2) 0.5590(8) 0.082(6) Uani d U P . 0.52(2) C 2
H H25B 0.4521 0.1442 0.5552 0.098 Uiso calc U P R 0.52(2) C 2
C C26B 0.116(6) 0.1267(18) 0.5677(8) 0.129(13) Uani d U P . 0.52(2) C 2
H H26D 0.1141 0.0843 0.5522 0.193 Uiso calc U P R 0.52(2) C 2
H H26E -0.0181 0.1553 0.5648 0.193 Uiso calc U P R 0.52(2) C 2
H H26F 0.1258 0.1091 0.5913 0.193 Uiso calc U P R 0.52(2) C 2
C C27B 0.316(8) 0.218(3) 0.5289(11) 0.19(2) Uiso d . P . 0.52(2) C 2
H H27D 0.4573 0.2412 0.5239 0.284 Uiso calc U P R 0.52(2) C 2
H H27E 0.2049 0.2568 0.5309 0.284 Uiso calc U P R 0.52(2) C 2
H H27F 0.2771 0.1844 0.5105 0.284 Uiso calc U P R 0.52(2) C 2
C C28A 1.3854(17) 0.2014(8) 0.9703(3) 0.072(3) Uani d . P D 0.766(18) D 1
C C29A 1.435(3) 0.1663(10) 1.0045(3) 0.068(5) Uani d U P D 0.766(18) D 1
H H29A 1.3137 0.1759 1.0205 0.082 Uiso calc U P R 0.766(18) D 1
H H29B 1.5692 0.1882 1.0142 0.082 Uiso calc U P R 0.766(18) D 1
C C30A 1.468(2) 0.0731(9) 0.9994(3) 0.073(5) Uani d . P D 0.766(18) D 1
H H30A 1.4934 0.0507 1.022 0.088 Uiso calc U P R 0.766(18) D 1
H H30B 1.3315 0.0522 0.9902 0.088 Uiso calc U P R 0.766(18) D 1
C C31A 1.636(4) 0.0532(11) 0.9784(5) 0.097(9) Uani d . P D 0.766(18) D 1
H H31A 1.7439 0.0934 0.9807 0.117 Uiso calc U P R 0.766(18) D 1
H H31B 1.5756 0.058 0.9551 0.117 Uiso calc U P R 0.766(18) D 1
C C32A 1.765(3) -0.0148(11) 0.9775(5) 0.090(8) Uani d . P D 0.766(18) D 1
H H32A 1.8339 -0.0222 1.0001 0.109 Uiso calc U P R 0.766(18) D 1
H H32B 1.8834 -0.0091 0.9606 0.109 Uiso calc U P R 0.766(18) D 1
C C33A 1.635(3) -0.0812(8) 0.9689(3) 0.075(5) Uani d . P D 0.766(18) D 1
H H33A 1.5161 -0.0881 0.9855 0.09 Uiso calc U P R 0.766(18) D 1
H H33B 1.7284 -0.1258 0.9691 0.09 Uiso calc U P R 0.766(18) D 1
O O3A 1.5452(17) -0.0684(5) 0.93424(18) 0.091(3) Uani d . P D 0.766(18) D 1
C C28B 1.3854(17) 0.2014(8) 0.9703(3) 0.072(3) Uani d . P D 0.234(18) D 2
C C29B 1.386(8) 0.150(3) 1.0019(11) 0.073(19) Uiso d U P D 0.234(18) D 2
H H29C 1.2849 0.1079 0.9991 0.087 Uiso calc U P R 0.234(18) D 2
H H29D 1.3496 0.1773 1.023 0.087 Uiso calc U P R 0.234(18) D 2
C C30B 1.649(6) 0.1233(19) 1.0009(9) 0.056(12) Uiso d U P D 0.234(18) D 2
H H30C 1.7409 0.1664 0.9949 0.067 Uiso calc U P R 0.234(18) D 2
H H30D 1.6924 0.1068 1.024 0.067 Uiso calc U P R 0.234(18) D 2
C C31B 1.689(7) 0.067(2) 0.9782(11) 0.029(10) Uiso d U P D 0.234(18) D 2
H H31C 1.8261 0.0824 0.9668 0.035 Uiso calc U P R 0.234(18) D 2
H H31D 1.574 0.0731 0.9608 0.035 Uiso calc U P R 0.234(18) D 2
C C32B 1.711(10) -0.013(2) 0.9820(14) 0.067(19) Uiso d U P D 0.234(18) D 2
H H32C 1.7447 -0.0232 1.0061 0.081 Uiso calc U P R 0.234(18) D 2
H H32D 1.8389 -0.0286 0.9684 0.081 Uiso calc U P R 0.234(18) D 2
C C33B 1.523(11) -0.059(3) 0.9718(7) 0.10(2) Uiso d . P D 0.234(18) D 2
H H33C 1.3841 -0.0336 0.9774 0.122 Uiso calc U P R 0.234(18) D 2
H H33D 1.5267 -0.107 0.9836 0.122 Uiso calc U P R 0.234(18) D 2
O O3B 1.5452(17) -0.0684(5) 0.93424(18) 0.091(3) Uani d . P D 0.234(18) D 2
C C34 1.345(2) -0.0944(8) 0.9275(3) 0.087(4) Uani d . . . 1.0 . .
C C35 1.2851(19) -0.0885(6) 0.8920(3) 0.069(3) Uani d . . . 1.0 . .
C C36 1.0821(19) -0.1153(6) 0.8821(3) 0.075(3) Uani d . . . 1.0 . .
H H36 0.9866 -0.1355 0.8987 0.091 Uiso calc U . R 1.0 . .
C C37 1.0179(17) -0.1128(5) 0.8481(3) 0.065(3) Uani d . . . 1.0 . .
H H37 0.8762 -0.1285 0.8417 0.078 Uiso calc U . R 1.0 . .
C C38 1.1638(15) -0.0871(5) 0.8237(3) 0.055(3) Uani d . . . 1.0 . .
C C39 1.3649(15) -0.0595(5) 0.8329(3) 0.057(3) Uani d . . . 1.0 . .
H H39 1.4602 -0.039 0.8163 0.068 Uiso calc U . R 1.0 . .
C C40 1.4242(17) -0.0627(5) 0.8671(2) 0.059(3) Uani d . . . 1.0 . .
H H40 1.5654 -0.0465 0.8735 0.071 Uiso calc U . R 1.0 . .
C C41 1.1196(13) -0.0565(4) 0.7343(2) 0.043(2) Uani d . . . 1.0 . .
C C42 0.9177(15) -0.0823(5) 0.7247(2) 0.052(2) Uani d . . . 1.0 . .
H H42 0.824 -0.1029 0.7415 0.062 Uiso calc U . R 1.0 . .
C C43 0.8490(15) -0.0787(5) 0.6913(2) 0.051(2) Uani d . . . 1.0 . .
H H43 0.711 -0.0977 0.6848 0.061 Uiso calc U . R 1.0 . .
C C44 0.9870(16) -0.0463(5) 0.6671(3) 0.059(2) Uani d . . . 1.0 . .
C C45 1.1876(15) -0.0199(5) 0.6761(3) 0.054(2) Uani d . . . 1.0 . .
H H45 1.2798 0.0018 0.6594 0.064 Uiso calc U . R 1.0 . .
C C46 1.2549(15) -0.0250(4) 0.7096(3) 0.053(2) Uani d . . . 1.0 . .
H H46 1.3944 -0.007 0.7159 0.063 Uiso calc U . R 1.0 . .
C C47 0.7250(18) -0.0653(8) 0.6217(3) 0.081(4) Uani d . . . 1.0 . .
H H47A 0.6079 -0.043 0.6357 0.097 Uiso calc U . R 1.0 . .
H H47B 0.7152 -0.1197 0.6237 0.097 Uiso calc U . R 1.0 . .
C C48 0.704(2) -0.0420(7) 0.5856(3) 0.082(4) Uani d . . . 1.0 . .
H H48A 0.82 -0.0656 0.5719 0.099 Uiso calc U . R 1.0 . .
H H48B 0.7225 0.0121 0.584 0.099 Uiso calc U . R 1.0 . .
C C49 0.485(2) -0.0632(9) 0.5713(3) 0.109(5) Uani d U . . 1.0 . .
H H49A 0.4591 -0.116 0.5751 0.163 Uiso calc U . R 1.0 . .
H H49B 0.4818 -0.0529 0.5468 0.163 Uiso calc U . R 1.0 . .
H H49C 0.3705 -0.0345 0.5826 0.163 Uiso calc U . R 1.0 . .

loop_
_atom_site_aniso_label
_atom_site_aniso_U_11
_atom_site_aniso_U_22
_atom_site_aniso_U_33
_atom_site_aniso_U_12
_atom_site_aniso_U_13
_atom_site_aniso_U_23
O1 0.048(4) 0.141(7) 0.039(3) -0.024(5) -0.009(3) 0.014(4)
O2 0.060(5) 0.126(8) 0.089(6) -0.015(5) -0.002(5) -0.023(5)
O4 0.111(8) 0.170(10) 0.092(6) 0.003(8) 0.043(7) 0.015(6)
O5 0.049(4) 0.081(5) 0.086(5) 0.006(4) 0.005(4) 0.029(4)
N1 0.040(4) 0.034(4) 0.090(6) 0.007(3) 0.000(4) -0.001(4)
N2 0.041(4) 0.026(3) 0.079(5) -0.005(3) 0.012(4) -0.018(3)
C1 0.032(5) 0.072(6) 0.051(5) -0.002(4) 0.002(4) 0.011(4)
C2 0.035(5) 0.088(7) 0.051(5) 0.002(5) 0.006(4) 0.017(5)
C3 0.049(6) 0.084(7) 0.042(5) -0.007(5) -0.003(4) 0.000(5)
C4 0.040(5) 0.088(7) 0.040(5) 0.001(5) -0.001(4) 0.001(5)
C5 0.034(4) 0.043(5) 0.041(4) -0.005(4) 0.002(4) 0.004(4)
C6 0.052(5) 0.054(5) 0.040(4) -0.003(5) 0.005(4) -0.008(4)
C7 0.041(5) 0.047(5) 0.036(4) 0.007(4) 0.002(4) -0.005(4)
C8 0.034(4) 0.026(4) 0.045(4) -0.003(3) 0.003(4) 0.000(3)
C9 0.030(4) 0.027(4) 0.037(4) 0.000(3) 0.004(3) 0.000(3)
C10 0.029(4) 0.048(5) 0.036(4) -0.005(4) -0.001(3) 0.009(3)
C11 0.033(4) 0.033(4) 0.054(5) 0.004(3) 0.000(4) 0.000(4)
C12 0.031(4) 0.046(5) 0.046(4) -0.009(4) 0.003(4) -0.008(4)
C13 0.033(4) 0.027(4) 0.041(4) 0.005(3) 0.000(4) -0.010(3)
C14 0.039(4) 0.011(3) 0.042(4) -0.010(3) 0.005(3) -0.005(3)
C15 0.039(4) 0.027(4) 0.049(4) 0.009(3) 0.006(4) -0.003(3)
C16 0.035(4) 0.019(3) 0.050(4) 0.004(3) 0.002(4) 0.001(3)
C17 0.039(5) 0.030(4) 0.045(4) 0.003(3) -0.002(4) -0.006(3)
C18 0.036(4) 0.021(3) 0.055(5) 0.005(3) -0.009(4) -0.006(3)
C19 0.043(5) 0.046(5) 0.055(5) -0.006(4) 0.003(4) 0.021(4)
C20A 0.064(6) 0.041(5) 0.044(5) 0.024(4) -0.012(4) -0.012(4)
C21A 0.062(9) 0.050(8) 0.050(8) 0.022(7) 0.010(7) -0.009(6)
C20B 0.064(6) 0.041(5) 0.044(5) 0.024(4) -0.012(4) -0.012(4)
C22 0.053(6) 0.065(6) 0.038(4) 0.010(5) -0.011(4) -0.011(4)
C23A 0.060(6) 0.082(7) 0.044(5) 0.030(6) -0.016(5) -0.021(5)
C24A 0.063(14) 0.063(13) 0.059(13) 0.005(11) -0.008(10) 0.007(10)
C25A 0.085(11) 0.095(9) 0.065(8) -0.010(9) -0.013(9) -0.003(7)
C26A 0.095(17) 0.128(19) 0.043(11) 0.033(15) -0.007(12) -0.025(12)
C23B 0.060(6) 0.082(7) 0.044(5) 0.030(6) -0.016(5) -0.021(5)
C24B 0.080(18) 0.080(16) 0.048(14) -0.032(14) -0.015(13) -0.017(12)
C25B 0.085(11) 0.095(9) 0.065(8) -0.010(9) -0.013(9) -0.003(7)
C26B 0.14(2) 0.14(2) 0.106(19) -0.034(18) -0.047(17) -0.008(16)
C28A 0.039(6) 0.126(11) 0.052(6) 0.013(7) 0.005(5) -0.016(6)
C29A 0.040(7) 0.125(11) 0.040(7) 0.007(8) -0.002(5) -0.022(7)
C30A 0.052(9) 0.113(13) 0.056(8) -0.027(9) -0.004(7) 0.011(8)
C31A 0.15(2) 0.080(14) 0.064(11) -0.012(14) -0.055(14) -0.033(10)
C32A 0.077(13) 0.130(19) 0.065(11) -0.003(12) 0.021(10) 0.007(10)
C33A 0.113(15) 0.056(8) 0.056(9) 0.009(10) 0.006(9) 0.007(6)
O3A 0.123(8) 0.097(6) 0.052(4) -0.044(6) 0.004(5) -0.020(4)
C28B 0.039(6) 0.126(11) 0.052(6) 0.013(7) 0.005(5) -0.016(6)
O3B 0.123(8) 0.097(6) 0.052(4) -0.044(6) 0.004(5) -0.020(4)
C34 0.101(10) 0.100(10) 0.060(7) -0.014(8) 0.024(7) -0.011(7)
C35 0.063(7) 0.077(7) 0.068(7) -0.005(6) 0.011(6) -0.026(6)
C36 0.069(7) 0.082(8) 0.075(7) -0.018(6) 0.031(6) -0.022(6)
C37 0.049(6) 0.060(6) 0.085(7) -0.009(5) 0.013(6) -0.019(5)
C38 0.048(5) 0.041(5) 0.077(7) 0.003(4) 0.009(5) -0.033(5)
C39 0.050(6) 0.055(6) 0.066(6) -0.009(5) 0.018(5) -0.029(5)
C40 0.062(6) 0.052(5) 0.064(6) -0.018(5) 0.007(5) -0.025(5)
C41 0.036(5) 0.020(4) 0.073(6) 0.004(3) 0.007(4) -0.013(4)
C42 0.046(5) 0.037(5) 0.073(6) -0.002(4) 0.007(5) 0.001(4)
C43 0.037(5) 0.039(5) 0.077(6) 0.000(4) -0.003(5) 0.010(4)
C44 0.044(5) 0.051(5) 0.082(7) 0.003(4) -0.002(5) 0.013(5)
C45 0.042(5) 0.035(4) 0.084(7) 0.008(4) 0.008(5) -0.004(4)
C46 0.033(4) 0.019(4) 0.106(8) 0.000(4) 0.005(5) -0.009(4)
C47 0.049(6) 0.127(10) 0.067(7) -0.005(7) 0.003(6) 0.018(7)
C48 0.080(9) 0.108(10) 0.059(6) -0.022(7) 0.004(6) 0.009(6)
C49 0.101(10) 0.151(12) 0.075(8) -0.029(10) -0.001(8) 0.011(8)

loop_
_atom_type_symbol
_atom_type_description
_atom_type_scat_dispersion_real
_atom_type_scat_dispersion_imag
_atom_type_scat_source
C C 0.0181 0.0091 'International Tables Vol C Tables 4.2.6.8 and 6.1.1.4'
H H 0.0000 0.0000 'International Tables Vol C Tables 4.2.6.8 and 6.1.1.4'
N N 0.0311 0.0180 'International Tables Vol C Tables 4.2.6.8 and 6.1.1.4'
O O 0.0492 0.0322 'International Tables Vol C Tables 4.2.6.8 and 6.1.1.4'

loop_
_geom_angle_atom_site_label_1
_geom_angle_atom_site_label_2
_geom_angle_atom_site_label_3
_geom_angle
C28A O1 C3 117.0(9)
C44 O5 C47 118.7(8)
N2 N1 C38 112.7(8)
N1 N2 C41 113.2(7)
C2 C1 C10 113.9(7)
C2 C1 H1A 108.8
C10 C1 H1A 108.8
C2 C1 H1B 108.8
C10 C1 H1B 108.8
H1A C1 H1B 107.7
C3 C2 C1 111.1(8)
C3 C2 H2A 109.4
C1 C2 H2A 109.4
C3 C2 H2B 109.4
C1 C2 H2B 109.4
H2A C2 H2B 108.0
O1 C3 C2 107.5(8)
O1 C3 C4 107.5(8)
C2 C3 C4 110.1(8)
O1 C3 H3 110.6
C2 C3 H3 110.6
C4 C3 H3 110.6
C3 C4 C5 112.0(7)
C3 C4 H4A 109.2
C5 C4 H4A 109.2
C3 C4 H4B 109.2
C5 C4 H4B 109.2
H4A C4 H4B 107.9
C6 C5 C10 124.0(7)
C6 C5 C4 120.3(8)
C10 C5 C4 115.7(7)
C5 C6 C7 123.3(7)
C5 C6 H6 118.4
C7 C6 H6 118.4
C6 C7 C8 113.2(7)
C6 C7 H7A 108.9
C8 C7 H7A 108.9
C6 C7 H7B 108.9
C8 C7 H7B 108.9
H7A C7 H7B 107.8
C14 C8 C7 109.2(6)
C14 C8 C9 109.6(6)
C7 C8 C9 109.4(6)
C14 C8 H8 109.5
C7 C8 H8 109.5
C9 C8 H8 109.5
C11 C9 C10 113.7(6)
C11 C9 C8 111.9(6)
C10 C9 C8 113.1(6)
C11 C9 H9 105.8
C10 C9 H9 105.8
C8 C9 H9 105.8
C5 C10 C1 108.9(7)
C5 C10 C9 110.3(6)
C1 C10 C9 109.6(6)
C5 C10 C19 107.2(7)
C1 C10 C19 110.3(7)
C9 C10 C19 110.5(6)
C9 C11 C12 114.0(6)
C9 C11 H11A 108.7
C12 C11 H11A 108.7
C9 C11 H11B 108.7
C12 C11 H11B 108.7
H11A C11 H11B 107.6
C13 C12 C11 111.7(7)
C13 C12 H12A 109.3
C11 C12 H12A 109.3
C13 C12 H12B 109.3
C11 C12 H12B 109.3
H12A C12 H12B 107.9
C12 C13 C18 109.9(6)
C12 C13 C17 117.9(7)
C18 C13 C17 110.1(6)
C12 C13 C14 105.6(6)
C18 C13 C14 113.4(6)
C17 C13 C14 99.6(5)
C8 C14 C15 117.8(6)
C8 C14 C13 113.9(6)
C15 C14 C13 104.3(6)
C8 C14 H14 106.7
C15 C14 H14 106.7
C13 C14 H14 106.7
C14 C15 C16 105.3(6)
C14 C15 H15A 110.7
C16 C15 H15A 110.7
C14 C15 H15B 110.7
C16 C15 H15B 110.7
H15A C15 H15B 108.8
C15 C16 C17 106.5(6)
C15 C16 H16A 110.4
C17 C16 H16A 110.4
C15 C16 H16B 110.4
C17 C16 H16B 110.4
H16A C16 H16B 108.6
C20A C17 C13 117.9(6)
C20A C17 C16 112.5(7)
C13 C17 C16 103.0(6)
C20A C17 H17 107.6
C13 C17 H17 107.6
C16 C17 H17 107.6
C13 C18 H18A 109.5
C13 C18 H18B 109.5
H18A C18 H18B 109.5
C13 C18 H18C 109.5
H18A C18 H18C 109.5
H18B C18 H18C 109.5
C10 C19 H19A 109.5
C10 C19 H19B 109.5
H19A C19 H19B 109.5
C10 C19 H19C 109.5
H19A C19 H19C 109.5
H19B C19 H19C 109.5
C22 C20A C17 113.4(7)
C22 C20A C21A 105.0(8)
C17 C20A C21A 107.7(8)
C22 C20A H20A 110.2
C17 C20A H20A 110.2
C21A C20A H20A 110.2
C20A C21A H21A 109.5
C20A C21A H21B 109.5
H21A C21A H21B 109.5
C20A C21A H21C 109.5
H21A C21A H21C 109.5
H21B C21A H21C 109.5
H21D C21B H21E 109.5
H21D C21B H21F 109.5
H21E C21B H21F 109.5
C20A C22 C23A 113.3(8)
C20A C22 H22A 108.9
C23A C22 H22A 108.9
C20A C22 H22B 108.9
C23A C22 H22B 108.9
H22A C22 H22B 107.7
C24A C23A C22 113.5(16)
C24A C23A H23A 108.9
C22 C23A H23A 108.9
C24A C23A H23B 108.9
C22 C23A H23B 108.9
H23A C23A H23B 107.7
C23A C24A C25A 118.(3)
C23A C24A H24A 107.9
C25A C24A H24A 107.9
C23A C24A H24B 107.9
C25A C24A H24B 107.9
H24A C24A H24B 107.2
C27A C25A C24A 109.(3)
C27A C25A C26A 107.(3)
C24A C25A C26A 107.(3)
C27A C25A H25A 111.4
C24A C25A H25A 111.4
C26A C25A H25A 111.4
C25A C26A H26A 109.5
C25A C26A H26B 109.5
H26A C26A H26B 109.5
C25A C26A H26C 109.5
H26A C26A H26C 109.5
H26B C26A H26C 109.5
C25A C27A H27A 109.5
C25A C27A H27B 109.5
H27A C27A H27B 109.5
C25A C27A H27C 109.5
H27A C27A H27C 109.5
H27B C27A H27C 109.5
C25B C24B H24C 109.4
C25B C24B H24D 109.4
H24C C24B H24D 108.0
C27B C25B C24B 115.(3)
C27B C25B C26B 115.(3)
C24B C25B C26B 113.(3)
C27B C25B H25B 104.3
C24B C25B H25B 104.3
C26B C25B H25B 104.3
C25B C26B H26D 109.5
C25B C26B H26E 109.5
H26D C26B H26E 109.5
C25B C26B H26F 109.5
H26D C26B H26F 109.5
H26E C26B H26F 109.5
C25B C27B H27D 109.5
C25B C27B H27E 109.5
H27D C27B H27E 109.5
C25B C27B H27F 109.5
H27D C27B H27F 109.5
H27E C27B H27F 109.5
O2 C28A O1 124.8(11)
O2 C28A C29A 122.0(13)
O1 C28A C29A 113.1(13)
C28A C29A C30A 109.4(11)
C28A C29A H29A 109.8
C30A C29A H29A 109.8
C28A C29A H29B 109.8
C30A C29A H29B 109.8
H29A C29A H29B 108.2
C31A C30A C29A 115.0(13)
C31A C30A H30A 108.5
C29A C30A H30A 108.5
C31A C30A H30B 108.5
C29A C30A H30B 108.5
H30A C30A H30B 107.5
C30A C31A C32A 130.(2)
C30A C31A H31A 104.8
C32A C31A H31A 104.8
C30A C31A H31B 104.8
C32A C31A H31B 104.8
H31A C31A H31B 105.8
C31A C32A C33A 113.2(19)
C31A C32A H32A 108.9
C33A C32A H32A 108.9
C31A C32A H32B 108.9
C33A C32A H32B 108.9
H32A C32A H32B 107.8
C32A C33A O3A 106.5(12)
C32A C33A H33A 110.4
O3A C33A H33A 110.4
C32A C33A H33B 110.4
O3A C33A H33B 110.4
H33A C33A H33B 108.6
C34 O3A C33A 117.8(11)
C30B C29B H29C 112.0
C30B C29B H29D 112.0
H29C C29B H29D 109.7
C31B C30B C29B 113.(3)
C31B C30B H30C 108.9
C29B C30B H30C 108.9
C31B C30B H30D 108.9
C29B C30B H30D 108.9
H30C C30B H30D 107.7
C30B C31B C32B 133.(4)
C30B C31B H31C 104.0
C32B C31B H31C 104.0
C30B C31B H31D 104.0
C32B C31B H31D 104.0
H31C C31B H31D 105.4
C31B C32B C33B 117.(4)
C31B C32B H32C 108.0
C33B C32B H32C 108.0
C31B C32B H32D 108.0
C33B C32B H32D 108.0
H32C C32B H32D 107.2
C32B C33B H33C 110.7
C32B C33B H33D 110.7
H33C C33B H33D 108.8
O4 C34 O3A 122.0(12)
O4 C34 C35 124.4(14)
O3A C34 C35 113.4(10)
C40 C35 C36 118.3(10)
C40 C35 C34 123.4(11)
C36 C35 C34 118.2(11)
C37 C36 C35 120.7(10)
C37 C36 H36 119.7
C35 C36 H36 119.7
C36 C37 C38 119.2(10)
C36 C37 H37 120.4
C38 C37 H37 120.4
C39 C38 C37 121.2(10)
C39 C38 N1 124.8(9)
C37 C38 N1 113.8(9)
C38 C39 C40 118.0(9)
C38 C39 H39 121.0
C40 C39 H39 121.0
C35 C40 C39 122.4(10)
C35 C40 H40 118.8
C39 C40 H40 118.8
C42 C41 C46 119.0(9)
C42 C41 N2 125.3(8)
C46 C41 N2 115.7(8)
C41 C42 C43 121.2(9)
C41 C42 H42 119.4
C43 C42 H42 119.4
C42 C43 C44 118.7(9)
C42 C43 H43 120.7
C44 C43 H43 120.7
C45 C44 O5 115.4(9)
C45 C44 C43 121.0(10)
O5 C44 C43 123.6(9)
C44 C45 C46 119.4(10)
C44 C45 H45 120.3
C46 C45 H45 120.3
C45 C46 C41 120.6(9)
C45 C46 H46 119.7
C41 C46 H46 119.7
O5 C47 C48 106.5(9)
O5 C47 H47A 110.4
C48 C47 H47A 110.4
O5 C47 H47B 110.4
C48 C47 H47B 110.4
H47A C47 H47B 108.6
C47 C48 C49 111.3(10)
C47 C48 H48A 109.4
C49 C48 H48A 109.4
C47 C48 H48B 109.4
C49 C48 H48B 109.4
H48A C48 H48B 108.0
C48 C49 H49A 109.5
C48 C49 H49B 109.5
H49A C49 H49B 109.5
C48 C49 H49C 109.5
H49A C49 H49C 109.5
H49B C49 H49C 109.5

loop_
_geom_bond_atom_site_label_1
_geom_bond_atom_site_label_2
_geom_bond_distance
O1 C28A 1.341(13)
O1 C3 1.460(11)
O2 C28A 1.172(14)
O4 C34 1.231(14)
O5 C44 1.377(12)
O5 C47 1.442(13)
N1 N2 1.263(10)
N1 C38 1.452(12)
N2 C41 1.430(11)
C1 C2 1.526(11)
C1 C10 1.537(11)
C1 H1A 0.99
C1 H1B 0.99
C2 C3 1.490(13)
C2 H2A 0.99
C2 H2B 0.99
C3 C4 1.512(12)
C3 H3 1.0
C4 C5 1.525(11)
C4 H4A 0.99
C4 H4B 0.99
C5 C6 1.353(12)
C5 C10 1.523(11)
C6 C7 1.502(11)
C6 H6 0.95
C7 C8 1.539(10)
C7 H7A 0.99
C7 H7B 0.99
C8 C14 1.520(10)
C8 C9 1.542(10)
C8 H8 1.0
C9 C11 1.541(10)
C9 C10 1.541(10)
C9 H9 1.0
C10 C19 1.543(11)
C11 C12 1.546(11)
C11 H11A 0.99
C11 H11B 0.99
C12 C13 1.520(11)
C12 H12A 0.99
C12 H12B 0.99
C13 C18 1.537(10)
C13 C17 1.556(10)
C13 C14 1.561(9)
C14 C15 1.524(10)
C14 H14 1.0
C15 C16 1.534(10)
C15 H15A 0.99
C15 H15B 0.99
C16 C17 1.556(10)
C16 H16A 0.99
C16 H16B 0.99
C17 C20A 1.551(10)
C17 H17 1.0
C18 H18A 0.98
C18 H18B 0.98
C18 H18C 0.98
C19 H19A 0.98
C19 H19B 0.98
C19 H19C 0.98
C20A C22 1.534(11)
C20A C21A 1.618(16)
C20A H20A 1.0
C21A H21A 0.98
C21A H21B 0.98
C21A H21C 0.98
C21B H21D 0.98
C21B H21E 0.98
C21B H21F 0.98
C22 C23A 1.541(12)
C22 H22A 0.99
C22 H22B 0.99
C23A C24A 1.51(3)
C23A H23A 0.99
C23A H23B 0.99
C24A C25A 1.54(5)
C24A H24A 0.99
C24A H24B 0.99
C25A C27A 1.51(5)
C25A C26A 1.59(4)
C25A H25A 1.0
C26A H26A 0.98
C26A H26B 0.98
C26A H26C 0.98
C27A H27A 0.98
C27A H27B 0.98
C27A H27C 0.98
C24B C25B 1.49(4)
C24B H24C 0.99
C24B H24D 0.99
C25B C27B 1.37(5)
C25B C26B 1.67(4)
C25B H25B 1.0
C26B H26D 0.98
C26B H26E 0.98
C26B H26F 0.98
C27B H27D 0.98
C27B H27E 0.98
C27B H27F 0.98
C28A C29A 1.519(16)
C29A C30A 1.71(2)
C29A H29A 0.99
C29A H29B 0.99
C30A C31A 1.37(2)
C30A H30A 0.99
C30A H30B 0.99
C31A C32A 1.47(2)
C31A H31A 0.99
C31A H31B 0.99
C32A C33A 1.48(2)
C32A H32A 0.99
C32A H32B 0.99
C33A O3A 1.487(14)
C33A H33A 0.99
C33A H33B 0.99
O3A C34 1.341(16)
C29B C30B 1.69(3)
C29B H29C 0.99
C29B H29D 0.99
C30B C31B 1.37(3)
C30B H30C 0.99
C30B H30D 0.99
C31B C32B 1.46(3)
C31B H31C 0.99
C31B H31D 0.99
C32B C33B 1.48(3)
C32B H32C 0.99
C32B H32D 0.99
C33B H33C 0.99
C33B H33D 0.99
C34 C35 1.450(15)
C35 C40 1.382(14)
C35 C36 1.393(15)
C36 C37 1.392(15)
C36 H36 0.95
C37 C38 1.393(13)
C37 H37 0.95
C38 C39 1.380(13)
C39 C40 1.392(13)
C39 H39 0.95
C40 H40 0.95
C41 C42 1.377(12)
C41 C46 1.399(12)
C42 C43 1.383(12)
C42 H42 0.95
C43 C44 1.402(13)
C43 H43 0.95
C44 C45 1.369(14)
C45 C46 1.384(13)
C45 H45 0.95
C46 H46 0.95
C47 C48 1.488(14)
C47 H47A 0.99
C47 H47B 0.99
C48 C49 1.509(17)
C48 H48A 0.99
C48 H48B 0.99
C49 H49A 0.98
C49 H49B 0.98
C49 H49C 0.98

loop_
_geom_torsion_atom_site_label_1
_geom_torsion_atom_site_label_2
_geom_torsion_atom_site_label_3
_geom_torsion_atom_site_label_4
_geom_torsion
C38 N1 N2 C41 -179.3(6)
C10 C1 C2 C3 -57.4(11)
C28A O1 C3 C2 105.7(10)
C28A O1 C3 C4 -135.7(10)
C1 C2 C3 O1 175.0(7)
C1 C2 C3 C4 58.2(11)
O1 C3 C4 C5 -171.8(8)
C2 C3 C4 C5 -55.0(11)
C3 C4 C5 C6 -127.0(10)
C3 C4 C5 C10 51.2(11)
C10 C5 C6 C7 4.6(14)
C4 C5 C6 C7 -177.3(8)
C5 C6 C7 C8 12.6(12)
C6 C7 C8 C14 -163.5(7)
C6 C7 C8 C9 -43.5(9)
C14 C8 C9 C11 -49.5(8)
C7 C8 C9 C11 -169.2(6)
C14 C8 C9 C10 -179.4(6)
C7 C8 C9 C10 60.9(8)
C6 C5 C10 C1 131.2(9)
C4 C5 C10 C1 -46.9(9)
C6 C5 C10 C9 10.9(11)
C4 C5 C10 C9 -167.2(7)
C6 C5 C10 C19 -109.4(9)
C4 C5 C10 C19 72.4(9)
C2 C1 C10 C5 49.7(10)
C2 C1 C10 C9 170.4(7)
C2 C1 C10 C19 -67.7(10)
C11 C9 C10 C5 -172.6(7)
C8 C9 C10 C5 -43.6(8)
C11 C9 C10 C1 67.6(9)
C8 C9 C10 C1 -163.4(7)
C11 C9 C10 C19 -54.2(9)
C8 C9 C10 C19 74.8(8)
C10 C9 C11 C12 178.1(7)
C8 C9 C11 C12 48.5(9)
C9 C11 C12 C13 -54.5(9)
C11 C12 C13 C18 -64.7(8)
C11 C12 C13 C17 168.0(6)
C11 C12 C13 C14 57.9(8)
C7 C8 C14 C15 -58.5(8)
C9 C8 C14 C15 -178.3(6)
C7 C8 C14 C13 178.9(6)
C9 C8 C14 C13 59.1(8)
C12 C13 C14 C8 -62.9(8)
C18 C13 C14 C8 57.5(9)
C17 C13 C14 C8 174.4(6)
C12 C13 C14 C15 167.4(6)
C18 C13 C14 C15 -72.2(7)
C17 C13 C14 C15 44.7(7)
C8 C14 C15 C16 -156.7(6)
C13 C14 C15 C16 -29.4(7)
C14 C15 C16 C17 2.2(8)
C12 C13 C17 C20A 79.6(9)
C18 C13 C17 C20A -47.6(9)
C14 C13 C17 C20A -167.0(7)
C12 C13 C17 C16 -155.8(6)
C18 C13 C17 C16 77.0(7)
C14 C13 C17 C16 -42.4(7)
C15 C16 C17 C20A 153.8(7)
C15 C16 C17 C13 25.7(7)
C13 C17 C20A C22 166.0(8)
C16 C17 C20A C22 46.3(11)
C13 C17 C20A C21A -78.3(10)
C16 C17 C20A C21A 162.0(8)
C17 C20A C22 C23A -168.3(8)
C21A C20A C22 C23A 74.4(11)
C20A C22 C23A C24A 162.3(16)
C22 C23A C24A C25A -179.(2)
C23A C24A C25A C27A 178.(3)
C23A C24A C25A C26A -67.(3)
C3 O1 C28A O2 5.0(17)
C3 O1 C28A C29A -170.7(9)
O2 C28A C29A C30A -125.2(14)
O1 C28A C29A C30A 50.6(14)
C28A C29A C30A C31A 61.0(18)
C29A C30A C31A C32A 154.0(19)
C30A C31A C32A C33A 64.(2)
C31A C32A C33A O3A 61.(2)
C32A C33A O3A C34 -144.4(15)
C29B C30B C31B C32B -99.(6)
C30B C31B C32B C33B 102.(6)
C33A O3A C34 O4 13.(2)
C33A O3A C34 C35 -171.7(11)
O4 C34 C35 C40 178.9(13)
O3A C34 C35 C40 3.5(18)
O4 C34 C35 C36 -6.(2)
O3A C34 C35 C36 178.7(11)
C40 C35 C36 C37 -2.9(17)
C34 C35 C36 C37 -178.4(11)
C35 C36 C37 C38 3.7(16)
C36 C37 C38 C39 -4.3(15)
C36 C37 C38 N1 -179.2(9)
N2 N1 C38 C39 1.2(12)
N2 N1 C38 C37 175.9(7)
C37 C38 C39 C40 4.2(14)
N1 C38 C39 C40 178.4(8)
C36 C35 C40 C39 2.9(16)
C34 C35 C40 C39 178.1(11)
C38 C39 C40 C35 -3.5(14)
N1 N2 C41 C42 -0.6(11)
N1 N2 C41 C46 178.9(6)
C46 C41 C42 C43 1.2(12)
N2 C41 C42 C43 -179.4(7)
C41 C42 C43 C44 -1.6(13)
C47 O5 C44 C45 -179.0(9)
C47 O5 C44 C43 2.1(14)
C42 C43 C44 C45 1.1(14)
C42 C43 C44 O5 180.0(9)
O5 C44 C45 C46 -179.1(8)
C43 C44 C45 C46 -0.2(13)
C44 C45 C46 C41 -0.4(12)
C42 C41 C46 C45 -0.1(11)
N2 C41 C46 C45 -179.6(7)
C44 O5 C47 C48 172.4(9)
O5 C47 C48 C49 -177.7(11)
